data_2200566
loop_
_publ_author_name
'Batsanov, Andrei S.'
'Howard, Judith A. K.'

_publ_section_title
;
 <i>trans</i>-Dichlorobis(triphenylphosphine)nickel(II)
 bis(dichloromethane) solvate: redetermination at 120K
;
_journal_issue 7
_journal_name_full 'Acta Crystallographica Section E'
_journal_page_first m308
_journal_page_last m309
_journal_paper_doi 10.1107/S1600536801008741
_journal_volume 57
_journal_year 2001
_chemical_formula_iupac '[Ni Cl2 (C18 H15 P)2], 2C H2 Cl2'
_chemical_formula_moiety 'C36 H30 Cl2 Ni P2, 2C H2 Cl2'
_chemical_formula_sum 'C38 H34 Cl6 Ni P2'
_chemical_formula_weight 824.00
_chemical_name_systematic
;
trans-Dichloro-bis(triphenylphosphine)nickel(II)
bis(dichloromethane) solvate
;
_space_group_IT_number 61
_symmetry_cell_setting orthorhombic
_symmetry_space_group_name_Hall '-P 2ac 2ab'
_symmetry_space_group_name_H-M 'P b c a'
_audit_creation_method SHELXL97
_cell_angle_alpha 90.00
_cell_angle_beta 90.00
_cell_angle_gamma 90.00
_cell_formula_units_Z 4
_cell_length_a 22.970(6)
_cell_length_b 20.005(4)
_cell_length_c 8.048(2)
_cell_measurement_reflns_used 879
_cell_measurement_temperature 120(2)
_cell_measurement_theta_max 23.4
_cell_measurement_theta_min 12.0
_cell_volume 3698.2(15)
_computing_cell_refinement SMART
_computing_data_collection 'SMART (Bruker, 1999)'
_computing_data_reduction 'SAINT (Bruker, 1999)'
_computing_molecular_graphics SHELXTL
_computing_publication_material SHELXTL
_computing_structure_refinement SHELXTL
_computing_structure_solution 'SHELXTL (Bruker, 1998)'
_diffrn_ambient_temperature 120(2)
_diffrn_detector_area_resol_mean 8
_diffrn_measured_fraction_theta_full .995
_diffrn_measured_fraction_theta_max .995
_diffrn_measurement_device_type 'SMART 1K CCD area-detector'
_diffrn_measurement_method \w
_diffrn_radiation_monochromator graphite
_diffrn_radiation_source 'fine-focus sealed tube'
_diffrn_radiation_type MoK\a
_diffrn_radiation_wavelength .71073
_diffrn_reflns_av_R_equivalents .040
_diffrn_reflns_av_sigmaI/netI .0221
_diffrn_reflns_limit_h_max 24
_diffrn_reflns_limit_h_min -31
_diffrn_reflns_limit_k_max 26
_diffrn_reflns_limit_k_min -25
_diffrn_reflns_limit_l_max 7
_diffrn_reflns_limit_l_min -10
_diffrn_reflns_number 26505
_diffrn_reflns_theta_full 29.0
_diffrn_reflns_theta_max 29.0
_diffrn_reflns_theta_min 1.8
_diffrn_standards_decay_% 0
_diffrn_standards_interval_count 0
_diffrn_standards_number 0
_exptl_absorpt_coefficient_mu 1.07
_exptl_absorpt_correction_T_max .821
_exptl_absorpt_correction_T_min .659
_exptl_absorpt_correction_type integration
_exptl_absorpt_process_details '(XPREP SHELXTL; Bruker, 1998), R~int~ = 0.049 before correction'
_exptl_crystal_colour red
_exptl_crystal_density_diffrn 1.480
_exptl_crystal_density_method 'not measured'
_exptl_crystal_description prism
_exptl_crystal_F_000 1688
_exptl_crystal_size_max .7
_exptl_crystal_size_mid .25
_exptl_crystal_size_min .2
_refine_diff_density_max .44
_refine_diff_density_min -.30
_refine_ls_extinction_method none
_refine_ls_goodness_of_fit_ref 1.07
_refine_ls_hydrogen_treatment refall
_refine_ls_matrix_type full
_refine_ls_number_parameters 282
_refine_ls_number_reflns 4885
_refine_ls_number_restraints 0
_refine_ls_restrained_S_all 1.07
_refine_ls_R_factor_all .040
_refine_ls_R_factor_gt .029
_refine_ls_shift/su_max .001
_refine_ls_shift/su_mean .000
_refine_ls_structure_factor_coef Fsqd
_refine_ls_weighting_details 'calc w = 1/[\s^2^(Fo^2^)+(0.0309P)^2^+2.4862P] where P = (Fo^2^+2Fc^2^)/3'
_refine_ls_weighting_scheme calc
_refine_ls_wR_factor_ref .074
_reflns_number_gt 4081
_reflns_number_total 4885
_reflns_threshold_expression I>2\s(I)
_cod_data_source_file ya6032.cif
_cod_data_source_block I
_cod_depositor_comments
;
The following automatic conversions were performed:
'_symmetry_cell_setting' value 'Orthorhombic' changed to 'orthorhombic'
according to '/home/saulius/struct/CIF-dictionaries/cif_core.dic'
dictionary named 'cif_core.dic' version 2.4.1 from 2010-06-29.

Automatic conversion script
Id: cif_fix_enum 1527 2010-12-29 10:47:43Z saulius 

The following automatic conversions were performed:

'_symmetry_cell_setting' value 'Orthorhombic' changed to
'orthorhombic' according to
/home/saulius/struct/CIF-dictionaries/cif_core.dic dictionary named
'cif_core.dic' version 2.4.1 from 2010-06-29.

Automatic conversion script
Id: cif_fix_values 1715 2011-07-08 13:25:40Z adriana 
;
_cod_database_code 2200566
_cod_database_fobs_code 2200566

loop_
_symmetry_equiv_pos_as_xyz
'x, y, z'
'-x+1/2, -y, z+1/2'
'-x, y+1/2, -z+1/2'
'x+1/2, -y+1/2, -z'
'-x, -y, -z'
'x-1/2, y, -z-1/2'
'x, -y-1/2, z-1/2'
'-x-1/2, y-1/2, z'

loop_
_atom_site_label
_atom_site_fract_x
_atom_site_fract_y
_atom_site_fract_z
_atom_site_U_iso_or_equiv
_atom_site_adp_type
_atom_site_calc_flag
_atom_site_refinement_flags
_atom_site_occupancy
_atom_site_disorder_assembly
_atom_site_disorder_group
_atom_site_type_symbol
Ni .5000 .5000 .5000 .01498(7) Uani d S 1 . . Ni
P .564300(16) .437742(19) .35820(5) .01467(8) Uani d . 1 . . P
Cl1 .548257(17) .591541(18) .45793(5) .02135(9) Uani d . 1 . . Cl
Cl2 .71862(2) .63825(3) .63057(7) .03979(12) Uani d . 1 . . Cl
Cl3 .66591(2) .76007(3) .76531(8) .04354(13) Uani d . 1 . . Cl
C10 .65491(10) .67585(13) .7102(4) .0477(6) Uani d . 1 . . C
H101 .6262(14) .6727(15) .631(4) .063(9) Uiso d . 1 . . H
H102 .6413(16) .6511(18) .807(5) .091(12) Uiso d . 1 . . H
C11 .52750(7) .38249(7) .21219(19) .0165(3) Uani d . 1 . . C
C12 .53980(7) .31465(8) .1976(2) .0197(3) Uani d . 1 . . C
H12 .5664(9) .2953(10) .266(3) .021(5) Uiso d . 1 . . H
C13 .51017(8) .27589(9) .0801(2) .0243(3) Uani d . 1 . . C
H13 .5176(10) .2300(11) .076(3) .030(6) Uiso d . 1 . . H
C14 .46947(8) .30499(9) -.0247(2) .0249(3) Uani d . 1 . . C
H14 .4499(10) .2796(11) -.108(3) .032(6) Uiso d . 1 . . H
C15 .45682(8) .37287(9) -.0106(2) .0242(3) Uani d . 1 . . C
H15 .4304(10) .3922(11) -.079(3) .034(6) Uiso d . 1 . . H
C16 .48517(7) .41118(8) .1086(2) .0209(3) Uani d . 1 . . C
H16 .4766(9) .4551(10) .116(3) .022(5) Uiso d . 1 . . H
C21 .61974(7) .47845(7) .2296(2) .0167(3) Uani d . 1 . . C
C22 .66208(7) .51838(8) .3063(2) .0209(3) Uani d . 1 . . C
H22 .6627(10) .5244(11) .429(3) .030(6) Uiso d . 1 . . H
C23 .70479(8) .54994(9) .2119(2) .0253(4) Uani d . 1 . . C
H23 .7328(10) .5756(11) .263(3) .032(6) Uiso d . 1 . . H
C24 .70590(8) .54185(9) .0402(2) .0273(4) Uani d . 1 . . C
H24 .7351(9) .5645(10) -.025(3) .026(5) Uiso d . 1 . . H
C25 .66425(8) .50231(9) -.0371(2) .0272(4) Uani d . 1 . . C
H25 .6655(11) .4968(12) -.154(3) .044(7) Uiso d . 1 . . H
C26 .62124(7) .47080(8) .0569(2) .0212(3) Uani d . 1 . . C
H26 .5951(9) .4454(11) .003(3) .026(5) Uiso d . 1 . . H
C31 .60851(7) .38543(7) .49536(19) .0164(3) Uani d . 1 . . C
C32 .59301(7) .37657(8) .6622(2) .0203(3) Uani d . 1 . . C
H32 .5592(10) .3958(11) .699(3) .029(6) Uiso d . 1 . . H
C33 .62776(8) .33755(9) .7664(2) .0235(3) Uani d . 1 . . C
H33 .6152(10) .3315(11) .879(3) .031(6) Uiso d . 1 . . H
C34 .67835(8) .30822(8) .7057(2) .0237(3) Uani d . 1 . . C
H34 .7012(10) .2827(11) .777(3) .036(6) Uiso d . 1 . . H
C35 .69411(7) .31688(8) .5407(2) .0230(3) Uani d . 1 . . C
H35 .7284(10) .2983(11) .502(3) .031(6) Uiso d . 1 . . H
C36 .65944(7) .35517(8) .4355(2) .0204(3) Uani d . 1 . . C
H36 .6704(10) .3618(11) .327(3) .030(6) Uiso d . 1 . . H

loop_
_atom_site_aniso_label
_atom_site_aniso_U_11
_atom_site_aniso_U_22
_atom_site_aniso_U_33
_atom_site_aniso_U_12
_atom_site_aniso_U_13
_atom_site_aniso_U_23
Ni .01408(13) .01319(12) .01767(13) -.00012(9) .00158(10) -.00086(10)
P .01393(17) .01419(17) .01588(17) .00000(13) .00085(14) -.00050(14)
Cl1 .02029(18) .01647(17) .02729(19) -.00295(13) .00544(15) -.00209(14)
Cl2 .0369(3) .0470(3) .0354(3) .0013(2) -.0066(2) -.0022(2)
Cl3 .0318(2) .0474(3) .0514(3) -.0068(2) -.0037(2) -.0128(2)
C10 .0285(11) .0454(13) .0693(17) -.0101(9) .0025(11) -.0083(12)
C11 .0164(7) .0167(7) .0164(7) -.0022(5) .0009(6) -.0007(5)
C12 .0202(7) .0189(7) .0199(7) .0014(6) .0002(6) .0004(6)
C13 .0297(9) .0177(7) .0256(8) -.0012(6) .0007(7) -.0044(6)
C14 .0234(8) .0296(9) .0217(8) -.0045(7) -.0012(6) -.0074(7)
C15 .0207(8) .0308(9) .0211(8) .0011(7) -.0025(6) .0014(7)
C16 .0209(8) .0188(7) .0231(8) .0013(6) -.0022(6) .0013(6)
C21 .0144(7) .0151(7) .0204(7) .0019(5) .0022(6) .0016(6)
C22 .0182(7) .0212(7) .0233(8) -.0007(6) .0004(6) -.0001(6)
C23 .0181(8) .0246(8) .0333(9) -.0043(6) .0017(7) .0003(7)
C24 .0217(8) .0267(8) .0335(9) -.0024(7) .0091(7) .0062(7)
C25 .0292(9) .0299(9) .0225(8) -.0016(7) .0068(7) .0020(7)
C26 .0213(8) .0206(7) .0216(8) -.0007(6) .0020(6) -.0007(6)
C31 .0168(7) .0143(6) .0181(7) -.0015(5) -.0020(6) -.0007(5)
C32 .0201(8) .0210(7) .0199(8) .0000(6) .0012(6) -.0003(6)
C33 .0282(9) .0241(8) .0183(8) -.0033(6) -.0006(7) .0030(6)
C34 .0237(8) .0196(7) .0279(8) -.0008(6) -.0072(7) .0035(6)
C35 .0192(8) .0212(8) .0286(9) .0034(6) -.0020(7) -.0006(6)
C36 .0207(8) .0209(7) .0197(8) .0006(6) .0010(6) .0002(6)

loop_
_atom_type_symbol
_atom_type_description
_atom_type_scat_dispersion_real
_atom_type_scat_dispersion_imag
_atom_type_scat_source
C C .0033 .0016 'International Tables Vol C Tables 4.2.6.8 and 6.1.1.4'
H H .0000 .0000 'International Tables Vol C Tables 4.2.6.8 and 6.1.1.4'
P P .1023 .0942 'International Tables Vol C Tables 4.2.6.8 and 6.1.1.4'
Cl Cl .1484 .1585 'International Tables Vol C Tables 4.2.6.8 and 6.1.1.4'
Ni Ni .3393 1.1124 'International Tables Vol C Tables 4.2.6.8 and 6.1.1.4'

loop_
_geom_angle_atom_site_label_1
_geom_angle_atom_site_label_2
_geom_angle_atom_site_label_3
_geom_angle_site_symmetry_1
_geom_angle_site_symmetry_3
_geom_angle
Cl1 Ni Cl1 . 5_666 180.0
Cl1 Ni P . 5_666 86.97(2)
Cl1 Ni P 5_666 5_666 93.03(2)
Cl1 Ni P . . 93.03(2)
Cl1 Ni P 5_666 . 86.97(2)
P Ni P 5_666 . 180.0
C11 P C31 . . 107.45(7)
C11 P C21 . . 103.17(7)
C31 P C21 . . 102.09(7)
C11 P Ni . . 111.07(5)
C31 P Ni . . 112.09(5)
C21 P Ni . . 119.88(5)
Cl3 C10 Cl2 . . 112.34(12)
Cl3 C10 H101 . . 110.0(19)
Cl2 C10 H101 . . 108.3(19)
Cl3 C10 H102 . . 109(2)
Cl2 C10 H102 . . 110(2)
H101 C10 H102 . . 107(3)
C12 C11 C16 . . 119.30(14)
C12 C11 P . . 123.52(12)
C16 C11 P . . 117.17(12)
C11 C12 C13 . . 119.92(15)
C11 C12 H12 . . 120.0(12)
C13 C12 H12 . . 120.0(12)
C14 C13 C12 . . 120.40(16)
C14 C13 H13 . . 120.8(14)
C12 C13 H13 . . 118.8(14)
C13 C14 C15 . . 120.02(16)
C13 C14 H14 . . 121.4(14)
C15 C14 H14 . . 118.6(14)
C16 C15 C14 . . 119.72(16)
C16 C15 H15 . . 119.9(15)
C14 C15 H15 . . 120.3(15)
C15 C16 C11 . . 120.61(15)
C15 C16 H16 . . 118.6(13)
C11 C16 H16 . . 120.7(13)
C26 C21 C22 . . 118.86(15)
C26 C21 P . . 122.01(12)
C22 C21 P . . 119.13(12)
C23 C22 C21 . . 120.46(16)
C23 C22 H22 . . 118.5(13)
C21 C22 H22 . . 121.1(13)
C24 C23 C22 . . 120.14(17)
C24 C23 H23 . . 119.6(15)
C22 C23 H23 . . 120.3(15)
C25 C24 C23 . . 119.89(16)
C25 C24 H24 . . 120.1(13)
C23 C24 H24 . . 120.0(13)
C24 C25 C26 . . 120.19(17)
C24 C25 H25 . . 119.3(15)
C26 C25 H25 . . 120.5(15)
C25 C26 C21 . . 120.46(16)
C25 C26 H26 . . 117.8(14)
C21 C26 H26 . . 121.7(14)
C32 C31 C36 . . 119.12(15)
C32 C31 P . . 120.66(12)
C36 C31 P . . 120.20(12)
C33 C32 C31 . . 120.09(15)
C33 C32 H32 . . 121.5(14)
C31 C32 H32 . . 118.4(14)
C34 C33 C32 . . 120.19(16)
C34 C33 H33 . . 122.0(14)
C32 C33 H33 . . 117.8(14)
C35 C34 C33 . . 120.09(16)
C35 C34 H34 . . 120.7(15)
C33 C34 H34 . . 119.2(15)
C34 C35 C36 . . 120.11(16)
C34 C35 H35 . . 119.8(14)
C36 C35 H35 . . 120.0(14)
C35 C36 C31 . . 120.40(16)
C35 C36 H36 . . 120.1(14)
C31 C36 H36 . . 119.5(14)

loop_
_geom_bond_atom_site_label_1
_geom_bond_atom_site_label_2
_geom_bond_site_symmetry_2
_geom_bond_distance
_geom_bond_publ_flag
Ni Cl1 . 2.1672(5) ?
Ni Cl1 5_666 2.1672(5) ?
Ni P 5_666 2.2439(5) ?
Ni P . 2.2439(5) ?
P C11 . 1.8212(16) ?
P C31 . 1.8289(16) ?
P C21 . 1.8318(16) ?
Cl2 C10 . 1.766(3) ?
Cl3 C10 . 1.760(3) ?
C10 H101 . .92(3) ?
C10 H102 . .98(4) ?
C11 C12 . 1.391(2) ?
C11 C16 . 1.404(2) ?
C12 C13 . 1.400(2) ?
C12 H12 . .91(2) ?
C13 C14 . 1.387(3) ?
C13 H13 . .93(2) ?
C14 C15 . 1.393(3) ?
C14 H14 . .95(2) ?
C15 C16 . 1.390(2) ?
C15 H15 . .91(2) ?
C16 H16 . .90(2) ?
C21 C26 . 1.399(2) ?
C21 C22 . 1.402(2) ?
C22 C23 . 1.392(2) ?
C22 H22 . .99(2) ?
C23 C24 . 1.391(3) ?
C23 H23 . .92(2) ?
C24 C25 . 1.388(3) ?
C24 H24 . .96(2) ?
C25 C26 . 1.395(2) ?
C25 H25 . .95(3) ?
C26 H26 . .90(2) ?
C31 C32 . 1.400(2) ?
C31 C36 . 1.402(2) ?
C32 C33 . 1.396(2) ?
C32 H32 . .92(2) ?
C33 C34 . 1.390(3) ?
C33 H33 . .96(2) ?
C34 C35 . 1.387(3) ?
C34 H34 . .93(2) ?
C35 C36 . 1.392(2) ?
C35 H35 . .93(2) ?
C36 H36 . .92(2) ?
